data_7026539
loop_
_publ_author_name
'Dastgir, Sarim'
'Lavoie, Gino G.'

_publ_section_title
;
 Coordination study of a new class of imine imidazol-2-imine ligands to
 titanium(IV) and palladium(II).
;
_journal_issue 30
_journal_name_full 'Dalton transactions (Cambridge, England : 2003)'
_journal_page_first 6943
_journal_page_last 6946
_journal_paper_doi 10.1039/c0dt00498g
_journal_volume 39
_journal_year 2010
_chemical_formula_moiety 'C31 H36 Cl4 N4 Ti, C H Cl3'
_chemical_formula_sum 'C32 H37 Cl7 N4 Ti'
_chemical_formula_weight 773.71
_chemical_name_systematic
;
?
;
_space_group_IT_number 15
_symmetry_cell_setting monoclinic
_symmetry_space_group_name_Hall '-C 2yc'
_symmetry_space_group_name_H-M 'C 1 2/c 1'
_atom_sites_solution_hydrogens geom
_atom_sites_solution_primary direct
_atom_sites_solution_secondary difmap
_audit_creation_method SHELXL-97
_cell_angle_alpha 90.00
_cell_angle_beta 105.3630(18)
_cell_angle_gamma 90.00
_cell_formula_units_Z 8
_cell_length_a 31.2113(7)
_cell_length_b 9.2685(4)
_cell_length_c 25.6275(8)
_cell_measurement_reflns_used 22260
_cell_measurement_temperature 150(1)
_cell_measurement_theta_max 27.5
_cell_measurement_theta_min 2.7
_cell_volume 7148.7(4)
_computing_cell_refinement 'Denzo-SMN (Otwinowski & Minor, 1997)'
_computing_data_collection 'Collect (Nonius B.V., 1997-2002)'
_computing_data_reduction Denzo-SMN
_computing_molecular_graphics 'PLATON (Spek, 2009)'
_computing_publication_material 'SHELXTL V6.1'
_computing_structure_refinement 'SHELXTL V6.1 (Sheldrick, 2008)'
_computing_structure_solution 'SIR-92 (Altomare et al., 1994)'
_diffrn_ambient_temperature 150(1)
_diffrn_detector_area_resol_mean 9
_diffrn_measured_fraction_theta_full 0.990
_diffrn_measured_fraction_theta_max 0.990
_diffrn_measurement_device_type 'Nonius KappaCCD'
_diffrn_measurement_method '\f scans and \w scans with \k offsets'
_diffrn_radiation_monochromator graphite
_diffrn_radiation_source 'fine-focus sealed tube'
_diffrn_radiation_type MoK\a
_diffrn_radiation_wavelength 0.71073
_diffrn_reflns_av_R_equivalents 0.0735
_diffrn_reflns_av_sigmaI/netI 0.1132
_diffrn_reflns_limit_h_max 38
_diffrn_reflns_limit_h_min -40
_diffrn_reflns_limit_k_max 12
_diffrn_reflns_limit_k_min -12
_diffrn_reflns_limit_l_max 33
_diffrn_reflns_limit_l_min -23
_diffrn_reflns_number 22260
_diffrn_reflns_theta_full 27.48
_diffrn_reflns_theta_max 27.48
_diffrn_reflns_theta_min 2.72
_exptl_absorpt_coefficient_mu 0.792
_exptl_absorpt_correction_T_max 0.886
_exptl_absorpt_correction_T_min 0.751
_exptl_absorpt_correction_type multi-scan
_exptl_absorpt_process_details
;
multi-scan from symmetry-related measurements
Sortav (Blessing 1995)
;
_exptl_crystal_colour orange
_exptl_crystal_density_diffrn 1.438
_exptl_crystal_density_method 'not measured'
_exptl_crystal_description plate
_exptl_crystal_F_000 3184
_exptl_crystal_size_max 0.30
_exptl_crystal_size_mid 0.30
_exptl_crystal_size_min 0.15
_refine_diff_density_max 0.787
_refine_diff_density_min -0.660
_refine_diff_density_rms 0.116
_refine_ls_extinction_method none
_refine_ls_goodness_of_fit_ref 1.019
_refine_ls_hydrogen_treatment constr
_refine_ls_matrix_type full
_refine_ls_number_parameters 406
_refine_ls_number_reflns 8106
_refine_ls_number_restraints 0
_refine_ls_restrained_S_all 1.019
_refine_ls_R_factor_all 0.1526
_refine_ls_R_factor_gt 0.0631
_refine_ls_shift/su_max 0.002
_refine_ls_shift/su_mean 0.000
_refine_ls_structure_factor_coef Fsqd
_refine_ls_weighting_details 'calc w=1/[\s^2^(Fo^2^)+(0.0950P)^2^] where P=(Fo^2^+2Fc^2^)/3'
_refine_ls_weighting_scheme calc
_refine_ls_wR_factor_gt 0.1441
_refine_ls_wR_factor_ref 0.1909
_reflns_number_gt 4189
_reflns_number_total 8106
_reflns_threshold_expression I>2\s(I)
_cod_data_source_file c0dt00498g.txt
_cod_data_source_block k09228
_cod_depositor_comments
;
The following automatic conversions were performed:

'_symmetry_cell_setting' value 'Monoclinic' changed to 'monoclinic'
according to /home/saulius/struct/CIF-dictionaries/cif_core.dic
dictionary named 'cif_core.dic' version 2.4.2 from 2011-04-26.

Automatic conversion script
Id: cif_fix_values 1891 2012-01-12 08:04:46Z andrius 
;
_cod_original_sg_symbol_H-M 'C 2/c'
_cod_database_code 7026539

loop_
_symmetry_equiv_pos_as_xyz
'x, y, z'
'-x, y, -z+1/2'
'x+1/2, y+1/2, z'
'-x+1/2, y+1/2, -z+1/2'
'-x, -y, -z'
'x, -y, z-1/2'
'-x+1/2, -y+1/2, -z'
'x+1/2, -y+1/2, z-1/2'

loop_
_atom_site_label
_atom_site_type_symbol
_atom_site_fract_x
_atom_site_fract_y
_atom_site_fract_z
_atom_site_U_iso_or_equiv
_atom_site_adp_type
_atom_site_occupancy
_atom_site_symmetry_multiplicity
_atom_site_calc_flag
_atom_site_refinement_flags
Ti1 Ti 0.62551(2) 0.20294(8) 0.65375(3) 0.0240(2) Uani 1 1 d .
Cl1 Cl 0.68448(3) 0.14820(12) 0.61805(4) 0.0315(3) Uani 1 1 d .
Cl2 Cl 0.56914(3) 0.26026(12) 0.69216(4) 0.0320(3) Uani 1 1 d .
Cl3 Cl 0.67472(4) 0.19266(14) 0.73775(4) 0.0382(3) Uani 1 1 d .
Cl4 Cl 0.59577(3) -0.01670(12) 0.63134(5) 0.0322(3) Uani 1 1 d .
N1 N 0.67631(11) 0.6549(4) 0.63538(13) 0.0252(8) Uani 1 1 d .
N2 N 0.65122(10) 0.6298(4) 0.70636(13) 0.0235(8) Uani 1 1 d .
N3 N 0.63210(10) 0.4409(4) 0.63959(13) 0.0226(8) Uani 1 1 d .
N4 N 0.59255(10) 0.2930(4) 0.57836(13) 0.0225(8) Uani 1 1 d .
C1 C 0.65139(13) 0.5678(5) 0.65880(16) 0.0239(9) Uani 1 1 d .
C2 C 0.69116(13) 0.7718(5) 0.66909(18) 0.0290(10) Uani 1 1 d .
H2A H 0.7091 0.8485 0.6622 0.035 Uiso 1 1 calc R
C3 C 0.67583(13) 0.7579(5) 0.71301(18) 0.0281(10) Uani 1 1 d .
H3A H 0.6807 0.8225 0.7428 0.034 Uiso 1 1 calc R
C4 C 0.69439(13) 0.6144(5) 0.59064(16) 0.0246(9) Uani 1 1 d .
C5 C 0.68017(13) 0.6869(5) 0.54111(17) 0.0276(10) Uani 1 1 d .
C6 C 0.69853(14) 0.6394(5) 0.49981(17) 0.0307(11) Uani 1 1 d .
H6A H 0.6897 0.6857 0.4655 0.037 Uiso 1 1 calc R
C7 C 0.72865(13) 0.5290(5) 0.50691(17) 0.0299(11) Uani 1 1 d .
C8 C 0.74403(14) 0.4669(5) 0.55819(18) 0.0319(11) Uani 1 1 d .
H8A H 0.7661 0.3937 0.5638 0.038 Uiso 1 1 calc R
C9 C 0.72770(13) 0.5101(5) 0.60110(17) 0.0279(10) Uani 1 1 d .
C10 C 0.64859(14) 0.8145(5) 0.53123(18) 0.0330(11) Uani 1 1 d .
H10A H 0.6356 0.8251 0.5619 0.050 Uiso 1 1 calc R
H10B H 0.6249 0.7982 0.4980 0.050 Uiso 1 1 calc R
H10C H 0.6649 0.9024 0.5274 0.050 Uiso 1 1 calc R
C11 C 0.74548(15) 0.4752(6) 0.46048(19) 0.0411(13) Uani 1 1 d .
H11A H 0.7713 0.4128 0.4744 0.062 Uiso 1 1 calc R
H11B H 0.7541 0.5575 0.4415 0.062 Uiso 1 1 calc R
H11C H 0.7220 0.4203 0.4354 0.062 Uiso 1 1 calc R
C12 C 0.74721(13) 0.4516(5) 0.65690(17) 0.0317(11) Uani 1 1 d .
H12A H 0.7571 0.5317 0.6822 0.048 Uiso 1 1 calc R
H12B H 0.7726 0.3897 0.6568 0.048 Uiso 1 1 calc R
H12C H 0.7247 0.3951 0.6682 0.048 Uiso 1 1 calc R
C13 C 0.63011(13) 0.5790(5) 0.74691(16) 0.0250(10) Uani 1 1 d .
C14 C 0.65744(13) 0.5265(5) 0.79532(17) 0.0286(10) Uani 1 1 d .
C15 C 0.63802(15) 0.4883(5) 0.83573(18) 0.0322(11) Uani 1 1 d .
H15A H 0.6564 0.4528 0.8689 0.039 Uiso 1 1 calc R
C16 C 0.59256(14) 0.4998(5) 0.82969(17) 0.0300(11) Uani 1 1 d .
C17 C 0.56685(14) 0.5515(5) 0.78067(18) 0.0304(10) Uani 1 1 d .
H17A H 0.5357 0.5595 0.7758 0.037 Uiso 1 1 calc R
C18 C 0.58430(13) 0.5924(5) 0.73816(17) 0.0270(10) Uani 1 1 d .
C19 C 0.70767(14) 0.5126(5) 0.80459(19) 0.0399(12) Uani 1 1 d .
H19A H 0.7142 0.4757 0.7717 0.060 Uiso 1 1 calc R
H19B H 0.7195 0.4458 0.8346 0.060 Uiso 1 1 calc R
H19C H 0.7216 0.6075 0.8135 0.060 Uiso 1 1 calc R
C20 C 0.57175(16) 0.4608(6) 0.87464(18) 0.0414(12) Uani 1 1 d .
H20A H 0.5433 0.4125 0.8594 0.062 Uiso 1 1 calc R
H20B H 0.5669 0.5487 0.8935 0.062 Uiso 1 1 calc R
H20C H 0.5916 0.3959 0.9002 0.062 Uiso 1 1 calc R
C21 C 0.55477(14) 0.6484(5) 0.68578(18) 0.0357(12) Uani 1 1 d .
H21A H 0.5270 0.6846 0.6919 0.054 Uiso 1 1 calc R
H21B H 0.5481 0.5702 0.6591 0.054 Uiso 1 1 calc R
H21C H 0.5699 0.7268 0.6722 0.054 Uiso 1 1 calc R
C22 C 0.60379(13) 0.4282(5) 0.58929(16) 0.0242(9) Uani 1 1 d .
C23 C 0.58347(13) 0.5492(5) 0.55300(17) 0.0299(10) Uani 1 1 d .
H23A H 0.5986 0.5596 0.5242 0.045 Uiso 1 1 calc R
H23B H 0.5865 0.6389 0.5739 0.045 Uiso 1 1 calc R
H23C H 0.5519 0.5290 0.5369 0.045 Uiso 1 1 calc R
C24 C 0.56715(13) 0.2470(4) 0.52589(16) 0.0221(9) Uani 1 1 d .
C25 C 0.58702(13) 0.2318(5) 0.48379(17) 0.0277(10) Uani 1 1 d .
C26 C 0.56174(14) 0.1806(5) 0.43395(17) 0.0308(11) Uani 1 1 d .
H26A H 0.5750 0.1709 0.4048 0.037 Uiso 1 1 calc R
C27 C 0.51790(14) 0.1439(5) 0.42660(19) 0.0340(11) Uani 1 1 d .
H27A H 0.5014 0.1057 0.3929 0.041 Uiso 1 1 calc R
C28 C 0.49787(14) 0.1623(5) 0.46781(18) 0.0288(10) Uani 1 1 d .
H28A H 0.4673 0.1395 0.4618 0.035 Uiso 1 1 calc R
C29 C 0.52167(13) 0.2139(4) 0.51844(16) 0.0240(9) Uani 1 1 d .
C30 C 0.63509(14) 0.2747(6) 0.48931(18) 0.0382(12) Uani 1 1 d .
H30A H 0.6508 0.2837 0.5277 0.057 Uiso 1 1 calc R
H30B H 0.6359 0.3673 0.4712 0.057 Uiso 1 1 calc R
H30C H 0.6496 0.2006 0.4726 0.057 Uiso 1 1 calc R
C31 C 0.49936(13) 0.2375(5) 0.56305(18) 0.0341(11) Uani 1 1 d .
H31A H 0.4678 0.2127 0.5500 0.051 Uiso 1 1 calc R
H31B H 0.5023 0.3390 0.5742 0.051 Uiso 1 1 calc R
H31C H 0.5134 0.1762 0.5940 0.051 Uiso 1 1 calc R
Cl5 Cl 0.54540(5) 0.10833(16) 0.81911(6) 0.0567(4) Uani 1 1 d .
Cl6 Cl 0.60566(6) -0.09763(16) 0.79458(6) 0.0653(4) Uani 1 1 d .
Cl7 Cl 0.63762(5) 0.10418(16) 0.88106(6) 0.0639(4) Uani 1 1 d .
C32 C 0.60032(16) 0.0783(5) 0.81671(19) 0.0402(12) Uani 1 1 d .
H32B H 0.6078 0.1479 0.7906 0.048 Uiso 1 1 calc R

loop_
_atom_site_aniso_label
_atom_site_aniso_U_11
_atom_site_aniso_U_22
_atom_site_aniso_U_33
_atom_site_aniso_U_23
_atom_site_aniso_U_13
_atom_site_aniso_U_12
Ti1 0.0261(4) 0.0222(4) 0.0240(4) 0.0008(3) 0.0073(3) 0.0005(3)
Cl1 0.0296(6) 0.0317(7) 0.0359(6) -0.0008(5) 0.0134(5) 0.0023(5)
Cl2 0.0345(6) 0.0345(7) 0.0306(6) -0.0004(5) 0.0149(5) -0.0003(5)
Cl3 0.0378(6) 0.0454(8) 0.0276(6) 0.0008(5) 0.0019(5) 0.0020(6)
Cl4 0.0342(6) 0.0227(6) 0.0393(7) -0.0022(5) 0.0093(5) -0.0030(5)
N1 0.0297(19) 0.023(2) 0.0220(19) -0.0035(16) 0.0061(15) -0.0034(16)
N2 0.0229(17) 0.023(2) 0.025(2) -0.0024(16) 0.0076(15) -0.0011(16)
N3 0.0220(17) 0.023(2) 0.0223(19) -0.0009(16) 0.0044(14) -0.0026(15)
N4 0.0267(19) 0.021(2) 0.0208(18) -0.0014(15) 0.0087(15) -0.0038(16)
C1 0.026(2) 0.023(2) 0.024(2) -0.0013(19) 0.0101(18) -0.0003(19)
C2 0.027(2) 0.027(3) 0.033(3) -0.002(2) 0.0083(19) -0.007(2)
C3 0.028(2) 0.024(2) 0.032(2) -0.009(2) 0.0080(19) -0.007(2)
C4 0.027(2) 0.024(2) 0.026(2) 0.0006(19) 0.0121(18) 0.000(2)
C5 0.029(2) 0.029(3) 0.026(2) 0.003(2) 0.0080(19) -0.004(2)
C6 0.035(2) 0.037(3) 0.021(2) -0.002(2) 0.0085(19) -0.006(2)
C7 0.028(2) 0.034(3) 0.030(3) -0.007(2) 0.0123(19) -0.007(2)
C8 0.026(2) 0.036(3) 0.036(3) -0.003(2) 0.012(2) 0.004(2)
C9 0.025(2) 0.029(3) 0.031(3) 0.001(2) 0.0094(19) -0.0056(19)
C10 0.039(3) 0.027(3) 0.035(3) 0.004(2) 0.013(2) 0.004(2)
C11 0.035(3) 0.057(4) 0.035(3) -0.005(3) 0.016(2) 0.007(2)
C12 0.026(2) 0.040(3) 0.030(2) 0.001(2) 0.0085(19) 0.003(2)
C13 0.031(2) 0.026(2) 0.022(2) -0.0034(19) 0.0137(18) -0.005(2)
C14 0.030(2) 0.030(3) 0.027(2) -0.005(2) 0.0100(19) -0.002(2)
C15 0.038(3) 0.033(3) 0.023(2) -0.003(2) 0.0044(19) -0.002(2)
C16 0.039(3) 0.027(3) 0.030(3) -0.002(2) 0.021(2) 0.000(2)
C17 0.028(2) 0.029(3) 0.039(3) 0.000(2) 0.017(2) 0.001(2)
C18 0.030(2) 0.023(2) 0.029(2) -0.002(2) 0.0112(19) -0.004(2)
C19 0.039(3) 0.044(3) 0.037(3) -0.002(2) 0.009(2) -0.003(2)
C20 0.056(3) 0.040(3) 0.035(3) -0.001(2) 0.025(2) -0.001(3)
C21 0.029(2) 0.042(3) 0.038(3) 0.009(2) 0.012(2) 0.002(2)
C22 0.023(2) 0.029(3) 0.024(2) -0.002(2) 0.0122(17) 0.0003(19)
C23 0.033(2) 0.020(2) 0.035(3) 0.001(2) 0.007(2) 0.002(2)
C24 0.027(2) 0.017(2) 0.020(2) 0.0014(18) 0.0023(17) -0.0011(18)
C25 0.026(2) 0.028(3) 0.029(2) 0.000(2) 0.0088(19) -0.001(2)
C26 0.038(3) 0.035(3) 0.018(2) -0.001(2) 0.0065(19) 0.005(2)
C27 0.039(3) 0.025(3) 0.032(3) -0.004(2) 0.000(2) 0.002(2)
C28 0.026(2) 0.021(2) 0.036(3) -0.003(2) 0.0032(19) -0.0020(19)
C29 0.027(2) 0.019(2) 0.025(2) 0.0013(19) 0.0054(18) 0.0002(19)
C30 0.035(3) 0.054(3) 0.028(3) 0.000(2) 0.012(2) -0.002(2)
C31 0.025(2) 0.042(3) 0.036(3) -0.004(2) 0.010(2) -0.008(2)
Cl5 0.0615(8) 0.0566(9) 0.0598(9) 0.0028(7) 0.0296(7) 0.0029(7)
Cl6 0.0968(11) 0.0412(9) 0.0699(10) -0.0189(7) 0.0433(9) -0.0043(8)
Cl7 0.0829(10) 0.0511(10) 0.0467(9) 0.0001(7) -0.0023(7) -0.0019(8)
C32 0.058(3) 0.031(3) 0.036(3) -0.005(2) 0.020(2) -0.002(2)

loop_
_atom_type_symbol
_atom_type_description
_atom_type_scat_dispersion_real
_atom_type_scat_dispersion_imag
_atom_type_scat_source
C C 0.0033 0.0016 'International Tables Vol C Tables 4.2.6.8 and 6.1.1.4'
H H 0.0000 0.0000 'International Tables Vol C Tables 4.2.6.8 and 6.1.1.4'
Cl Cl 0.1484 0.1585 'International Tables Vol C Tables 4.2.6.8 and 6.1.1.4'
N N 0.0061 0.0033 'International Tables Vol C Tables 4.2.6.8 and 6.1.1.4'
Ti Ti 0.2776 0.4457 'International Tables Vol C Tables 4.2.6.8 and 6.1.1.4'

loop_
_geom_angle_atom_site_label_1
_geom_angle_atom_site_label_2
_geom_angle_atom_site_label_3
_geom_angle
N4 Ti1 Cl4 93.22(10)
N4 Ti1 N3 60.50(12)
Cl4 Ti1 N3 153.42(9)
N4 Ti1 Cl3 157.13(10)
Cl4 Ti1 Cl3 109.33(5)
N3 Ti1 Cl3 97.18(9)
N4 Ti1 Cl2 93.33(9)
Cl4 Ti1 Cl2 90.43(5)
N3 Ti1 Cl2 87.45(9)
Cl3 Ti1 Cl2 90.33(5)
N4 Ti1 Cl1 88.31(9)
Cl4 Ti1 Cl1 91.05(5)
N3 Ti1 Cl1 91.99(9)
Cl3 Ti1 Cl1 87.54(5)
Cl2 Ti1 Cl1 177.72(5)
N4 Ti1 C22 29.49(12)
Cl4 Ti1 C22 122.46(10)
N3 Ti1 C22 31.07(12)
Cl3 Ti1 C22 128.21(10)
Cl2 Ti1 C22 89.21(9)
Cl1 Ti1 C22 91.45(9)
C1 N1 C2 108.9(3)
C1 N1 C4 125.4(3)
C2 N1 C4 123.8(3)
C1 N2 C3 109.8(3)
C1 N2 C13 128.4(3)
C3 N2 C13 121.9(3)
C1 N3 C22 122.3(4)
C1 N3 Ti1 147.5(3)
C22 N3 Ti1 90.3(3)
C22 N4 C24 122.3(3)
C22 N4 Ti1 98.3(2)
C24 N4 Ti1 139.3(3)
N2 C1 N3 126.2(4)
N2 C1 N1 106.5(3)
N3 C1 N1 127.2(4)
C3 C2 N1 108.3(4)
C2 C3 N2 106.6(4)
C9 C4 C5 123.3(4)
C9 C4 N1 116.9(4)
C5 C4 N1 119.7(4)
C4 C5 C6 116.0(4)
C4 C5 C10 124.1(4)
C6 C5 C10 119.8(4)
C7 C6 C5 122.6(4)
C6 C7 C8 119.0(4)
C6 C7 C11 120.9(4)
C8 C7 C11 120.1(4)
C9 C8 C7 121.3(4)
C8 C9 C4 117.4(4)
C8 C9 C12 120.6(4)
C4 C9 C12 121.9(4)
C18 C13 C14 122.3(4)
C18 C13 N2 119.9(4)
C14 C13 N2 117.7(3)
C15 C14 C13 118.1(4)
C15 C14 C19 120.0(4)
C13 C14 C19 121.9(4)
C14 C15 C16 122.4(4)
C17 C16 C15 117.2(4)
C17 C16 C20 120.8(4)
C15 C16 C20 122.0(4)
C16 C17 C18 123.4(4)
C13 C18 C17 116.5(4)
C13 C18 C21 122.3(4)
C17 C18 C21 121.1(4)
N4 C22 N3 110.7(4)
N4 C22 C23 122.8(4)
N3 C22 C23 126.1(4)
N4 C22 Ti1 52.2(2)
N3 C22 Ti1 58.7(2)
C23 C22 Ti1 170.0(3)
C25 C24 C29 120.8(4)
C25 C24 N4 120.7(4)
C29 C24 N4 118.5(3)
C24 C25 C26 119.1(4)
C24 C25 C30 122.3(4)
C26 C25 C30 118.6(4)
C27 C26 C25 120.7(4)
C28 C27 C26 120.3(4)
C27 C28 C29 121.2(4)
C28 C29 C24 117.8(4)
C28 C29 C31 121.1(4)
C24 C29 C31 121.1(4)
Cl6 C32 Cl5 109.7(3)
Cl6 C32 Cl7 109.5(3)
Cl5 C32 Cl7 110.8(3)

loop_
_geom_bond_atom_site_label_1
_geom_bond_atom_site_label_2
_geom_bond_distance
Ti1 N4 2.106(3)
Ti1 Cl4 2.2480(13)
Ti1 N3 2.253(3)
Ti1 Cl3 2.2913(13)
Ti1 Cl2 2.2944(12)
Ti1 Cl1 2.3182(12)
Ti1 C22 2.637(4)
N1 C1 1.365(5)
N1 C2 1.386(5)
N1 C4 1.455(5)
N2 C1 1.349(5)
N2 C3 1.400(5)
N2 C13 1.449(5)
N3 C1 1.354(5)
N3 C22 1.361(5)
N4 C22 1.312(5)
N4 C24 1.433(5)
C2 C3 1.341(6)
C4 C9 1.393(6)
C4 C5 1.400(6)
C5 C6 1.401(6)
C5 C10 1.517(6)
C6 C7 1.369(6)
C7 C8 1.398(6)
C7 C11 1.507(6)
C8 C9 1.388(6)
C9 C12 1.500(6)
C13 C18 1.393(5)
C13 C14 1.394(6)
C14 C15 1.378(6)
C14 C19 1.528(6)
C15 C16 1.390(6)
C16 C17 1.385(6)
C16 C20 1.509(6)
C17 C18 1.394(6)
C18 C21 1.505(6)
C22 C23 1.487(6)
C24 C25 1.387(6)
C24 C29 1.415(5)
C25 C26 1.395(6)
C25 C30 1.522(6)
C26 C27 1.374(6)
C27 C28 1.373(6)
C28 C29 1.398(6)
C29 C31 1.504(6)
Cl5 C32 1.754(5)
Cl6 C32 1.749(5)
Cl7 C32 1.765(5)
